data_7000670
loop_
_publ_author_name
'Jim\'enez-Tenorio, Manuel'
'Carmen Puerta, M.'
'Salcedo, Isabel'
'Valerga, Pedro'
'de los R\'ios, Isaac'
'Mereiter, Kurt'

_publ_section_title
;
 Oligomerization of styrenes mediated by cationic allyl nickel
 complexes containing triphenylstibine or triphenylarsine
;
_journal_issue 10
_journal_name_full 'Dalton Transactions'
_journal_page_first 1842
_journal_page_last 1852
_journal_paper_doi 10.1039/b818784c
_journal_year 2009
_chemical_formula_moiety 'C57 H50 Ni Sb3 1+,C32 H12 F24 B 1-,0.857(C H2 Cl2)'
_chemical_formula_sum 'C89.86 H63.71 B Cl1.71 F24 Ni Sb3'
_chemical_formula_weight 2094.95
_chemical_name_common
;
(eta$3!-allyl)-tris-(triphenyl-stibine)-nickel(ii) tetrakis-
(3,5-bis-trifluoromethyl-phenyl)-borate dichloromethane solvate
;
_chemical_name_systematic
;
(\h^3^-allyl)-tris-(triphenyl-stibine)-nickel(II)
tetrakis-(3,5-bis-trifluoromethyl-phenyl)-borate
dichloromethane solvate
;
_space_group_IT_number 2
_symmetry_cell_setting triclinic
_symmetry_Int_Tables_number 2
_symmetry_space_group_name_Hall '-P 1'
_symmetry_space_group_name_H-M 'P -1'
_atom_sites_solution_hydrogens geom
_atom_sites_solution_primary direct
_atom_sites_solution_secondary difmap
_audit_creation_method SHELXL-97
_cell_angle_alpha 68.634(1)
_cell_angle_beta 84.927(1)
_cell_angle_gamma 87.387(1)
_cell_formula_units_Z 2
_cell_length_a 13.2682(6)
_cell_length_b 17.6246(7)
_cell_length_c 19.2441(8)
_cell_measurement_reflns_used 9156
_cell_measurement_temperature 100(2)
_cell_measurement_theta_max 30.0
_cell_measurement_theta_min 2.3
_cell_volume 4174.0(3)
_computing_cell_refinement 'Bruker SAINT'
_computing_data_collection 'Bruker SMART'
_computing_data_reduction 'Bruker SAINT, SADABS, XPREP'
_computing_molecular_graphics 'Bruker SHELXTL'
_computing_publication_material 'Bruker SHELXTL'
_computing_structure_refinement 'SHELXL-97 (Sheldrick, 1997)'
_computing_structure_solution 'SHELXS-97 (Sheldrick, 1997)'
_diffrn_ambient_temperature 100(2)
_diffrn_measured_fraction_theta_full 0.988
_diffrn_measured_fraction_theta_max 0.988
_diffrn_measurement_device_type 'BRUKER SMART APEX CCD area detector'
_diffrn_measurement_method 'phi and omega scans'
_diffrn_radiation_monochromator graphite
_diffrn_radiation_source 'fine-focus sealed tube'
_diffrn_radiation_type MoK\a
_diffrn_radiation_wavelength 0.71073
_diffrn_reflns_av_R_equivalents 0.0191
_diffrn_reflns_av_sigmaI/netI 0.0237
_diffrn_reflns_limit_h_max 18
_diffrn_reflns_limit_h_min -18
_diffrn_reflns_limit_k_max 24
_diffrn_reflns_limit_k_min -24
_diffrn_reflns_limit_l_max 27
_diffrn_reflns_limit_l_min -27
_diffrn_reflns_number 62783
_diffrn_reflns_theta_full 30.00
_diffrn_reflns_theta_max 30.00
_diffrn_reflns_theta_min 2.13
_diffrn_standards_decay_% 0
_exptl_absorpt_coefficient_mu 1.337
_exptl_absorpt_correction_T_max 1.000
_exptl_absorpt_correction_T_min 0.845
_exptl_absorpt_correction_type multi-scan
_exptl_absorpt_process_details '(SADABS; Sheldrick, 2004)'
_exptl_crystal_colour red-purple
_exptl_crystal_density_diffrn 1.677
_exptl_crystal_density_method 'not measured'
_exptl_crystal_description block
_exptl_crystal_F_000 2068.0
_exptl_crystal_size_max 0.65
_exptl_crystal_size_mid 0.55
_exptl_crystal_size_min 0.45
_refine_diff_density_max 1.490
_refine_diff_density_min -0.913
_refine_diff_density_rms 0.093
_refine_ls_extinction_method none
_refine_ls_goodness_of_fit_ref 1.029
_refine_ls_hydrogen_treatment constr
_refine_ls_matrix_type full
_refine_ls_number_parameters 1132
_refine_ls_number_reflns 24062
_refine_ls_number_restraints 0
_refine_ls_restrained_S_all 1.029
_refine_ls_R_factor_all 0.0347
_refine_ls_R_factor_gt 0.0304
_refine_ls_shift/su_max 0.013
_refine_ls_shift/su_mean 0.000
_refine_ls_structure_factor_coef Fsqd
_refine_ls_weighting_details 'calc w=1/[\s^2^(Fo^2^)+(0.0370P)^2^+4.4723P] where P=(Fo^2^+2Fc^2^)/3'
_refine_ls_weighting_scheme calc
_refine_ls_wR_factor_gt 0.0737
_refine_ls_wR_factor_ref 0.0759
_reflns_number_gt 21741
_reflns_number_total 24062
_reflns_threshold_expression >2sigma(I)
_cod_data_source_file b818784c.txt
_cod_data_source_block 777m
_cod_database_code 7000670

loop_
_symmetry_equiv_pos_as_xyz
'x, y, z'
'-x, -y, -z'

loop_
_atom_site_label
_atom_site_type_symbol
_atom_site_fract_x
_atom_site_fract_y
_atom_site_fract_z
_atom_site_U_iso_or_equiv
_atom_site_adp_type
_atom_site_occupancy
_atom_site_symmetry_multiplicity
_atom_site_calc_flag
_atom_site_refinement_flags
_atom_site_disorder_assembly
_atom_site_disorder_group
Ni Ni 0.575804(18) 0.280485(14) 0.206253(13) 0.01575(5) Uani 1 1 d . . .
Sb1 Sb 0.659158(9) 0.170396(7) 0.304533(7) 0.01617(3) Uani 1 1 d . . .
Sb2 Sb 0.392074(9) 0.235131(7) 0.216647(7) 0.01535(3) Uani 1 1 d . . .
Sb3 Sb 0.570923(9) 0.394911(7) 0.254565(7) 0.01692(3) Uani 1 1 d . . .
C1 C 0.58312(17) 0.37294(13) 0.10062(11) 0.0255(4) Uani 1 1 d . . .
H1A H 0.5181 0.3973 0.0807 0.031 Uiso 1 1 calc R . .
H1B H 0.6383 0.4127 0.0890 0.031 Uiso 1 1 calc R . .
C2 C 0.60941(16) 0.29554(13) 0.09832(11) 0.0227(4) Uani 1 1 d . . .
H2 H 0.5683 0.2694 0.0723 0.027 Uiso 1 1 calc R . .
C3 C 0.69364(16) 0.25538(14) 0.13584(11) 0.0243(4) Uani 1 1 d . . .
H3A H 0.7564 0.2871 0.1263 0.029 Uiso 1 1 calc R . .
H3B H 0.7051 0.1977 0.1412 0.029 Uiso 1 1 calc R . .
C5 C 0.59922(15) 0.12657(11) 0.41815(11) 0.0185(3) Uani 1 1 d . . .
C6 C 0.49475(16) 0.12224(13) 0.43295(12) 0.0228(4) Uani 1 1 d . . .
H6 H 0.4523 0.1361 0.3927 0.027 Uiso 1 1 calc R . .
C7 C 0.45185(16) 0.09776(13) 0.50609(12) 0.0255(4) Uani 1 1 d . . .
H7 H 0.3804 0.0948 0.5157 0.031 Uiso 1 1 calc R . .
C8 C 0.51314(17) 0.07764(14) 0.56494(12) 0.0264(4) Uani 1 1 d . . .
H8 H 0.4838 0.0624 0.6149 0.032 Uiso 1 1 calc R . .
C9 C 0.61781(17) 0.07974(15) 0.55086(12) 0.0285(4) Uani 1 1 d . . .
H9 H 0.6600 0.0644 0.5913 0.034 Uiso 1 1 calc R . .
C10 C 0.66102(16) 0.10424(13) 0.47754(12) 0.0242(4) Uani 1 1 d . . .
H10 H 0.7325 0.1057 0.4681 0.029 Uiso 1 1 calc R . .
C11 C 0.80602(15) 0.20800(12) 0.31298(11) 0.0193(3) Uani 1 1 d . . .
C12 C 0.82171(17) 0.24879(14) 0.36121(12) 0.0257(4) Uani 1 1 d . . .
H12 H 0.7675 0.2560 0.3941 0.031 Uiso 1 1 calc R . .
C13 C 0.91701(18) 0.27882(15) 0.36078(13) 0.0293(5) Uani 1 1 d . . .
H13 H 0.9281 0.3058 0.3940 0.035 Uiso 1 1 calc R . .
C14 C 0.99581(17) 0.26952(14) 0.31215(13) 0.0272(4) Uani 1 1 d . . .
H14 H 1.0607 0.2903 0.3120 0.033 Uiso 1 1 calc R . .
C15 C 0.98020(16) 0.23003(14) 0.26376(13) 0.0262(4) Uani 1 1 d . . .
H15 H 1.0342 0.2241 0.2302 0.031 Uiso 1 1 calc R . .
C16 C 0.88539(15) 0.19905(13) 0.26419(12) 0.0225(4) Uani 1 1 d . . .
H16 H 0.8749 0.1717 0.2311 0.027 Uiso 1 1 calc R . .
C17 C 0.69321(15) 0.05815(12) 0.28868(11) 0.0206(4) Uani 1 1 d . . .
C18 C 0.75174(16) -0.00146(13) 0.33880(12) 0.0250(4) Uani 1 1 d . . .
H18 H 0.7794 0.0094 0.3781 0.030 Uiso 1 1 calc R . .
C19 C 0.76955(19) -0.07647(14) 0.33131(14) 0.0309(5) Uani 1 1 d . . .
H19 H 0.8094 -0.1168 0.3654 0.037 Uiso 1 1 calc R . .
C20 C 0.7293(2) -0.09270(15) 0.27418(15) 0.0353(5) Uani 1 1 d . . .
H20 H 0.7412 -0.1442 0.2695 0.042 Uiso 1 1 calc R . .
C21 C 0.6718(2) -0.03421(15) 0.22419(14) 0.0360(5) Uani 1 1 d . . .
H21 H 0.6448 -0.0452 0.1848 0.043 Uiso 1 1 calc R . .
C22 C 0.65350(18) 0.04108(14) 0.23162(13) 0.0279(4) Uani 1 1 d . . .
H22 H 0.6135 0.0811 0.1974 0.033 Uiso 1 1 calc R . .
C23 C 0.29596(14) 0.21801(11) 0.31587(11) 0.0175(3) Uani 1 1 d . . .
C24 C 0.23226(16) 0.15110(13) 0.34745(12) 0.0228(4) Uani 1 1 d . . .
H24 H 0.2270 0.1138 0.3227 0.027 Uiso 1 1 calc R . .
C25 C 0.17667(17) 0.13932(14) 0.41507(12) 0.0274(4) Uani 1 1 d . . .
H25 H 0.1332 0.0939 0.4364 0.033 Uiso 1 1 calc R . .
C26 C 0.18404(17) 0.19326(14) 0.45169(12) 0.0251(4) Uani 1 1 d . . .
H26 H 0.1457 0.1847 0.4979 0.030 Uiso 1 1 calc R . .
C27 C 0.24739(16) 0.25975(13) 0.42097(11) 0.0227(4) Uani 1 1 d . . .
H27 H 0.2525 0.2967 0.4461 0.027 Uiso 1 1 calc R . .
C28 C 0.30316(15) 0.27193(12) 0.35351(11) 0.0200(4) Uani 1 1 d . . .
H28 H 0.3467 0.3173 0.3326 0.024 Uiso 1 1 calc R . .
C29 C 0.35572(15) 0.12692(12) 0.20014(11) 0.0200(4) Uani 1 1 d . . .
C30 C 0.29154(18) 0.12724(14) 0.14682(14) 0.0291(5) Uani 1 1 d . . .
H30 H 0.2641 0.1773 0.1149 0.035 Uiso 1 1 calc R . .
C31 C 0.2673(2) 0.05402(16) 0.14004(15) 0.0356(5) Uani 1 1 d . . .
H31 H 0.2236 0.0543 0.1034 0.043 Uiso 1 1 calc R . .
C32 C 0.30697(19) -0.01872(15) 0.18657(14) 0.0324(5) Uani 1 1 d . . .
H32 H 0.2902 -0.0684 0.1819 0.039 Uiso 1 1 calc R . .
C33 C 0.3708(2) -0.01977(14) 0.23981(14) 0.0337(5) Uani 1 1 d . . .
H33 H 0.3976 -0.0700 0.2718 0.040 Uiso 1 1 calc R . .
C34 C 0.39563(18) 0.05320(13) 0.24633(13) 0.0269(4) Uani 1 1 d . . .
H34 H 0.4401 0.0526 0.2826 0.032 Uiso 1 1 calc R . .
C35 C 0.30343(14) 0.32065(12) 0.13499(11) 0.0182(3) Uani 1 1 d . . .
C36 C 0.33715(17) 0.34611(14) 0.05959(12) 0.0256(4) Uani 1 1 d . . .
H36 H 0.3968 0.3223 0.0446 0.031 Uiso 1 1 calc R . .
C37 C 0.28467(17) 0.40590(14) 0.00593(12) 0.0276(4) Uani 1 1 d . . .
H37 H 0.3086 0.4229 -0.0454 0.033 Uiso 1 1 calc R . .
C38 C 0.19747(16) 0.44081(13) 0.02722(12) 0.0243(4) Uani 1 1 d . . .
H38 H 0.1617 0.4821 -0.0093 0.029 Uiso 1 1 calc R . .
C39 C 0.16277(16) 0.41511(14) 0.10212(13) 0.0269(4) Uani 1 1 d . . .
H39 H 0.1028 0.4387 0.1168 0.032 Uiso 1 1 calc R . .
C40 C 0.21508(15) 0.35509(13) 0.15595(12) 0.0227(4) Uani 1 1 d . . .
H40 H 0.1904 0.3376 0.2071 0.027 Uiso 1 1 calc R . .
C41 C 0.51730(15) 0.39123(12) 0.36350(11) 0.0202(4) Uani 1 1 d . . .
C42 C 0.53649(18) 0.32316(13) 0.42619(13) 0.0272(4) Uani 1 1 d . . .
H42 H 0.5732 0.2781 0.4202 0.033 Uiso 1 1 calc R . .
C43 C 0.5026(2) 0.32025(15) 0.49745(13) 0.0325(5) Uani 1 1 d . . .
H43 H 0.5158 0.2733 0.5399 0.039 Uiso 1 1 calc R . .
C44 C 0.44950(19) 0.38592(17) 0.50644(14) 0.0348(5) Uani 1 1 d . . .
H44 H 0.4264 0.3843 0.5551 0.042 Uiso 1 1 calc R . .
C45 C 0.4302(2) 0.45393(19) 0.44443(15) 0.0406(6) Uani 1 1 d . . .
H45 H 0.3939 0.4990 0.4508 0.049 Uiso 1 1 calc R . .
C46 C 0.46341(19) 0.45714(15) 0.37284(14) 0.0317(5) Uani 1 1 d . . .
H46 H 0.4495 0.5040 0.3305 0.038 Uiso 1 1 calc R . .
C47 C 0.48452(15) 0.49770(12) 0.18922(11) 0.0201(4) Uani 1 1 d . . .
C48 C 0.38204(16) 0.48874(13) 0.18323(13) 0.0259(4) Uani 1 1 d . . .
H48 H 0.3507 0.4379 0.2102 0.031 Uiso 1 1 calc R . .
C49 C 0.32538(17) 0.55330(14) 0.13831(13) 0.0275(4) Uani 1 1 d . . .
H49 H 0.2557 0.5465 0.1345 0.033 Uiso 1 1 calc R . .
C50 C 0.37076(17) 0.62816(13) 0.09880(12) 0.0260(4) Uani 1 1 d . . .
H50 H 0.3323 0.6723 0.0677 0.031 Uiso 1 1 calc R . .
C51 C 0.47176(17) 0.63791(13) 0.10506(12) 0.0257(4) Uani 1 1 d . . .
H51 H 0.5026 0.6890 0.0785 0.031 Uiso 1 1 calc R . .
C52 C 0.52884(16) 0.57303(12) 0.15027(12) 0.0224(4) Uani 1 1 d . . .
H52 H 0.5982 0.5803 0.1545 0.027 Uiso 1 1 calc R . .
C53 C 0.71182(16) 0.45412(13) 0.23983(12) 0.0242(4) Uani 1 1 d . . .
C54 C 0.7203(2) 0.51928(15) 0.26379(14) 0.0346(5) Uani 1 1 d . . .
H54 H 0.6648 0.5348 0.2907 0.041 Uiso 1 1 calc R . .
C55 C 0.8113(2) 0.56147(18) 0.24773(16) 0.0461(7) Uani 1 1 d . . .
H55 H 0.8173 0.6059 0.2639 0.055 Uiso 1 1 calc R . .
C56 C 0.8914(2) 0.53973(19) 0.20930(16) 0.0499(8) Uani 1 1 d . . .
H56 H 0.9524 0.5694 0.1983 0.060 Uiso 1 1 calc R . .
C57 C 0.8841(2) 0.4747(2) 0.18626(18) 0.0482(8) Uani 1 1 d . . .
H57 H 0.9403 0.4593 0.1599 0.058 Uiso 1 1 calc R . .
C58 C 0.79392(17) 0.43150(16) 0.20185(15) 0.0337(5) Uani 1 1 d . . .
H58 H 0.7890 0.3865 0.1863 0.040 Uiso 1 1 calc R . .
B B 0.09646(17) 0.77828(13) 0.19497(12) 0.0174(4) Uani 1 1 d . . .
C59 C 0.03113(15) 0.76335(11) 0.13251(11) 0.0181(3) Uani 1 1 d . . .
C60 C 0.07142(15) 0.72236(11) 0.08596(11) 0.0183(3) Uani 1 1 d . . .
H60 H 0.1417 0.7092 0.0852 0.022 Uiso 1 1 calc R . .
C61 C 0.01162(15) 0.70035(12) 0.04085(11) 0.0190(3) Uani 1 1 d . A .
C62 C -0.09140(16) 0.71831(13) 0.03978(11) 0.0224(4) Uani 1 1 d . . .
H62 H -0.1321 0.7036 0.0086 0.027 Uiso 1 1 calc R . .
C63 C -0.13277(15) 0.75865(13) 0.08593(12) 0.0219(4) Uani 1 1 d . B .
C64 C -0.07281(15) 0.78010(12) 0.13130(11) 0.0207(4) Uani 1 1 d . . .
H64 H -0.1035 0.8071 0.1626 0.025 Uiso 1 1 calc R . .
C65 C 0.05628(16) 0.65350(13) -0.00562(11) 0.0221(4) Uani 1 1 d . . .
C66 C -0.24342(17) 0.77949(16) 0.08717(14) 0.0309(5) Uani 1 1 d . . .
C67 C 0.06780(15) 0.69726(12) 0.26873(11) 0.0179(3) Uani 1 1 d . . .
C68 C -0.01368(16) 0.69624(12) 0.32009(11) 0.0211(4) Uani 1 1 d . . .
H68 H -0.0472 0.7462 0.3166 0.025 Uiso 1 1 calc R . .
C69 C -0.04751(16) 0.62471(13) 0.37626(11) 0.0234(4) Uani 1 1 d . C .
C70 C -0.00256(16) 0.54988(12) 0.38318(11) 0.0224(4) Uani 1 1 d . . .
H70 H -0.0263 0.5009 0.4212 0.027 Uiso 1 1 calc R . .
C71 C 0.07849(15) 0.54946(12) 0.33236(11) 0.0189(3) Uani 1 1 d . D .
C72 C 0.11337(15) 0.62137(11) 0.27717(11) 0.0184(3) Uani 1 1 d . . .
H72 H 0.1700 0.6190 0.2441 0.022 Uiso 1 1 calc R . .
C73 C -0.1381(2) 0.62981(16) 0.42653(14) 0.0388(6) Uani 1 1 d . . .
C74 C 0.12832(16) 0.47051(12) 0.33454(12) 0.0227(4) Uani 1 1 d . . .
C75 C 0.06158(15) 0.86263(12) 0.20818(11) 0.0194(4) Uani 1 1 d . . .
C76 C 0.02322(16) 0.93031(12) 0.15159(12) 0.0236(4) Uani 1 1 d . . .
H76 H 0.0158 0.9268 0.1042 0.028 Uiso 1 1 calc R . .
C77 C -0.00428(19) 1.00231(13) 0.16262(13) 0.0292(5) Uani 1 1 d . E .
C78 C 0.00629(18) 1.01029(13) 0.23065(14) 0.0299(5) Uani 1 1 d . . .
H78 H -0.0129 1.0594 0.2383 0.036 Uiso 1 1 calc R . .
C79 C 0.04560(16) 0.94472(13) 0.28710(13) 0.0251(4) Uani 1 1 d . F .
C80 C 0.07338(15) 0.87259(12) 0.27583(12) 0.0220(4) Uani 1 1 d . . .
H80 H 0.1012 0.8289 0.3153 0.026 Uiso 1 1 calc R . .
C81 C -0.0463(3) 1.07104(16) 0.09972(16) 0.0465(7) Uani 1 1 d . . .
C82 C 0.05798(18) 0.94995(15) 0.36172(14) 0.0305(5) Uani 1 1 d . . .
C83 C 0.21801(15) 0.78632(11) 0.17184(11) 0.0175(3) Uani 1 1 d . . .
C84 C 0.28903(15) 0.75665(12) 0.22590(11) 0.0207(4) Uani 1 1 d . . .
H84 H 0.2659 0.7257 0.2760 0.025 Uiso 1 1 calc R . .
C85 C 0.39189(16) 0.77104(13) 0.20847(12) 0.0233(4) Uani 1 1 d . G .
C86 C 0.42940(16) 0.81579(13) 0.13618(12) 0.0236(4) Uani 1 1 d . . .
H86 H 0.4997 0.8259 0.1244 0.028 Uiso 1 1 calc R . .
C87 C 0.36110(16) 0.84542(12) 0.08163(11) 0.0213(4) Uani 1 1 d . H .
C88 C 0.25772(15) 0.83119(12) 0.09913(11) 0.0201(4) Uani 1 1 d . . .
H88 H 0.2128 0.8526 0.0605 0.024 Uiso 1 1 calc R . .
C89 C 0.46354(18) 0.73764(17) 0.26922(14) 0.0329(5) Uani 1 1 d . . .
C90 C 0.39814(18) 0.89336(15) 0.00247(13) 0.0290(4) Uani 1 1 d . . .
F65A F 0.15724(10) 0.64425(10) -0.00408(8) 0.0333(3) Uani 1 1 d . A 1
F65B F 0.01986(10) 0.57737(8) 0.01813(8) 0.0297(3) Uani 1 1 d . A 1
F65C F 0.03754(13) 0.68746(9) -0.07777(8) 0.0390(4) Uani 1 1 d . A 1
F66A F -0.29683(16) 0.7447(2) 0.0549(2) 0.0938(15) Uani 0.812(3) 1 d P B 1
F66B F -0.28470(19) 0.7661(4) 0.15418(16) 0.125(2) Uani 0.812(3) 1 d P B 1
F66C F -0.26079(19) 0.85774(18) 0.0526(3) 0.1026(16) Uani 0.812(3) 1 d P B 1
F73A F -0.15150(13) 0.56352(10) 0.48779(8) 0.0408(4) Uani 1 1 d . C 1
F73B F -0.22407(14) 0.64117(16) 0.39141(11) 0.0749(7) Uani 1 1 d . C 1
F73C F -0.1324(2) 0.69187(12) 0.44941(13) 0.0834(9) Uani 1 1 d . C 1
F74A F 0.08091(11) 0.40541(8) 0.38394(8) 0.0311(3) Uani 1 1 d . D 1
F74B F 0.13142(12) 0.46198(8) 0.26765(8) 0.0339(3) Uani 1 1 d . D 1
F74C F 0.22477(10) 0.46517(8) 0.35230(9) 0.0316(3) Uani 1 1 d . D 1
F81A F 0.0151(2) 1.09147(16) 0.03728(14) 0.0501(7) Uani 0.790(4) 1 d P E 1
F81B F -0.0769(3) 1.13466(16) 0.11286(13) 0.0844(16) Uani 0.790(4) 1 d P E 1
F81C F -0.1334(2) 1.04784(18) 0.07541(19) 0.0879(13) Uani 0.790(4) 1 d P E 1
F82A F 0.01740(17) 1.01800(13) 0.36811(12) 0.0660(6) Uani 1 1 d . F 1
F82B F 0.01506(16) 0.88831(13) 0.41764(10) 0.0598(6) Uani 1 1 d . F 1
F82C F 0.15420(12) 0.94888(13) 0.37619(10) 0.0500(4) Uani 1 1 d . F 1
F89A F 0.5508(2) 0.7135(4) 0.24673(16) 0.129(2) Uani 0.769(4) 1 d P G 1
F89B F 0.4767(5) 0.78375(19) 0.3045(3) 0.136(3) Uani 0.769(4) 1 d P G 1
F89C F 0.4331(2) 0.66699(17) 0.32200(17) 0.0752(11) Uani 0.769(4) 1 d P G 1
F90A F 0.49696(15) 0.9015(2) -0.00749(12) 0.0756(10) Uani 0.896(4) 1 d P H 1
F90B F 0.3594(2) 0.96840(12) -0.02214(11) 0.0578(7) Uani 0.896(4) 1 d P H 1
F90C F 0.3708(2) 0.85978(16) -0.04443(11) 0.0623(8) Uani 0.896(4) 1 d P H 1
F66D F -0.2728(7) 0.8278(6) 0.1187(7) 0.0426(10) Uiso 0.188(3) 1 d P B 2
F66E F -0.2722(7) 0.8175(6) 0.0198(5) 0.0426(10) Uiso 0.188(3) 1 d P B 2
F66F F -0.2980(7) 0.7141(6) 0.1194(6) 0.0426(10) Uiso 0.188(3) 1 d P B 2
F81D F -0.1284(6) 1.0877(6) 0.1182(5) 0.0426(10) Uiso 0.210(4) 1 d P E 2
F81E F -0.0209(8) 1.0762(7) 0.0400(7) 0.0426(10) Uiso 0.210(4) 1 d P E 2
F81F F 0.0106(7) 1.1447(5) 0.1119(5) 0.0426(10) Uiso 0.210(4) 1 d P E 2
F89D F 0.4270(6) 0.7487(5) 0.3286(4) 0.0426(10) Uiso 0.231(4) 1 d P G 2
F89E F 0.4954(7) 0.6709(5) 0.2779(5) 0.0426(10) Uiso 0.231(4) 1 d P G 2
F89F F 0.5464(6) 0.7853(5) 0.2508(5) 0.0426(10) Uiso 0.231(4) 1 d P G 2
F90D F 0.3370(14) 0.8975(12) -0.0478(11) 0.0426(10) Uiso 0.104(4) 1 d P H 2
F90E F 0.4786(14) 0.8523(11) -0.0204(10) 0.0426(10) Uiso 0.104(4) 1 d P H 2
F90F F 0.4269(15) 0.9611(11) -0.0114(10) 0.0426(10) Uiso 0.104(4) 1 d P H 2
C4 C 0.2398(3) 0.6396(2) 0.45985(19) 0.0479(8) Uani 0.857(2) 1 d P . .
H4A H 0.3067 0.6304 0.4368 0.057 Uiso 0.857(2) 1 calc PR . .
H4B H 0.1875 0.6200 0.4370 0.057 Uiso 0.857(2) 1 calc PR . .
Cl1 Cl 0.23410(7) 0.58275(5) 0.55609(5) 0.0453(2) Uani 0.857(2) 1 d P . .
Cl2 Cl 0.22124(10) 0.74404(6) 0.43998(5) 0.0618(3) Uani 0.857(2) 1 d P . .

loop_
_atom_site_aniso_label
_atom_site_aniso_U_11
_atom_site_aniso_U_22
_atom_site_aniso_U_33
_atom_site_aniso_U_23
_atom_site_aniso_U_13
_atom_site_aniso_U_12
Ni 0.01642(11) 0.01547(11) 0.01426(11) -0.00449(8) 0.00083(8) -0.00058(8)
Sb1 0.01613(6) 0.01597(6) 0.01571(6) -0.00504(4) -0.00036(4) -0.00058(4)
Sb2 0.01541(6) 0.01559(6) 0.01573(6) -0.00661(4) -0.00026(4) -0.00094(4)
Sb3 0.01614(6) 0.01559(6) 0.01928(6) -0.00665(4) -0.00009(4) -0.00255(4)
C1 0.0306(11) 0.0223(9) 0.0179(9) -0.0015(7) 0.0019(8) 0.0007(8)
C2 0.0249(10) 0.0258(10) 0.0152(8) -0.0062(7) 0.0034(7) -0.0004(8)
C3 0.0234(10) 0.0281(10) 0.0183(9) -0.0062(8) 0.0054(7) -0.0001(8)
C5 0.0214(9) 0.0160(8) 0.0164(8) -0.0039(7) 0.0000(7) -0.0012(7)
C6 0.0211(9) 0.0236(9) 0.0208(9) -0.0047(7) -0.0025(7) 0.0017(7)
C7 0.0209(9) 0.0253(10) 0.0253(10) -0.0044(8) 0.0019(8) 0.0008(8)
C8 0.0290(11) 0.0271(10) 0.0195(9) -0.0047(8) 0.0027(8) -0.0028(8)
C9 0.0270(11) 0.0354(12) 0.0190(9) -0.0042(8) -0.0042(8) -0.0040(9)
C10 0.0202(9) 0.0285(10) 0.0208(9) -0.0050(8) -0.0014(7) -0.0024(8)
C11 0.0186(8) 0.0181(8) 0.0202(9) -0.0056(7) -0.0018(7) -0.0006(7)
C12 0.0241(10) 0.0306(11) 0.0254(10) -0.0142(9) 0.0044(8) -0.0075(8)
C13 0.0291(11) 0.0336(12) 0.0301(11) -0.0171(9) 0.0017(9) -0.0102(9)
C14 0.0221(10) 0.0298(11) 0.0300(11) -0.0108(9) -0.0018(8) -0.0058(8)
C15 0.0190(9) 0.0308(11) 0.0294(11) -0.0126(9) 0.0013(8) 0.0006(8)
C16 0.0202(9) 0.0234(9) 0.0257(10) -0.0116(8) -0.0008(7) 0.0013(7)
C17 0.0197(9) 0.0185(9) 0.0229(9) -0.0076(7) 0.0028(7) -0.0022(7)
C18 0.0257(10) 0.0233(10) 0.0262(10) -0.0088(8) -0.0035(8) 0.0007(8)
C19 0.0326(12) 0.0225(10) 0.0346(12) -0.0072(9) -0.0027(9) 0.0037(8)
C20 0.0454(14) 0.0237(11) 0.0392(13) -0.0159(10) 0.0034(11) 0.0000(10)
C21 0.0530(16) 0.0305(12) 0.0313(12) -0.0184(10) -0.0079(11) -0.0004(11)
C22 0.0363(12) 0.0228(10) 0.0248(10) -0.0085(8) -0.0048(9) 0.0004(8)
C23 0.0166(8) 0.0178(8) 0.0175(8) -0.0058(7) -0.0010(6) -0.0001(6)
C24 0.0242(9) 0.0224(9) 0.0230(9) -0.0100(8) 0.0027(8) -0.0064(7)
C25 0.0277(10) 0.0276(10) 0.0252(10) -0.0085(8) 0.0068(8) -0.0086(8)
C26 0.0257(10) 0.0285(10) 0.0190(9) -0.0073(8) 0.0037(8) -0.0005(8)
C27 0.0251(10) 0.0232(9) 0.0212(9) -0.0103(8) -0.0011(7) 0.0029(7)
C28 0.0208(9) 0.0188(9) 0.0213(9) -0.0085(7) -0.0003(7) -0.0014(7)
C29 0.0205(9) 0.0202(9) 0.0211(9) -0.0101(7) 0.0010(7) -0.0023(7)
C30 0.0319(11) 0.0264(11) 0.0334(12) -0.0147(9) -0.0086(9) -0.0008(8)
C31 0.0381(13) 0.0371(13) 0.0422(14) -0.0249(11) -0.0089(11) -0.0058(10)
C32 0.0387(13) 0.0270(11) 0.0382(13) -0.0214(10) 0.0094(10) -0.0105(9)
C33 0.0482(14) 0.0188(10) 0.0341(12) -0.0101(9) -0.0009(10) -0.0015(9)
C34 0.0364(12) 0.0199(9) 0.0257(10) -0.0094(8) -0.0047(9) -0.0003(8)
C35 0.0175(8) 0.0190(8) 0.0203(9) -0.0093(7) -0.0020(7) -0.0011(6)
C36 0.0244(10) 0.0314(11) 0.0206(9) -0.0101(8) -0.0008(8) 0.0079(8)
C37 0.0293(11) 0.0316(11) 0.0195(9) -0.0067(8) -0.0015(8) 0.0028(9)
C38 0.0242(10) 0.0220(9) 0.0259(10) -0.0071(8) -0.0063(8) 0.0020(7)
C39 0.0194(9) 0.0325(11) 0.0292(11) -0.0125(9) -0.0023(8) 0.0067(8)
C40 0.0193(9) 0.0264(10) 0.0219(9) -0.0085(8) 0.0011(7) -0.0007(7)
C41 0.0190(9) 0.0211(9) 0.0230(9) -0.0109(7) -0.0009(7) -0.0028(7)
C42 0.0345(11) 0.0219(10) 0.0263(10) -0.0104(8) 0.0011(9) -0.0026(8)
C43 0.0406(13) 0.0322(12) 0.0233(10) -0.0085(9) 0.0013(9) -0.0061(10)
C44 0.0313(12) 0.0516(15) 0.0272(11) -0.0217(11) 0.0010(9) -0.0011(10)
C45 0.0437(15) 0.0518(16) 0.0357(13) -0.0280(12) -0.0085(11) 0.0182(12)
C46 0.0385(13) 0.0330(12) 0.0281(11) -0.0166(9) -0.0076(9) 0.0115(10)
C47 0.0217(9) 0.0184(9) 0.0214(9) -0.0087(7) -0.0009(7) -0.0011(7)
C48 0.0241(10) 0.0208(9) 0.0331(11) -0.0088(8) -0.0058(8) -0.0028(7)
C49 0.0235(10) 0.0276(10) 0.0319(11) -0.0107(9) -0.0064(8) 0.0012(8)
C50 0.0304(11) 0.0247(10) 0.0213(9) -0.0075(8) -0.0016(8) 0.0064(8)
C51 0.0285(10) 0.0206(9) 0.0238(10) -0.0048(8) 0.0054(8) 0.0006(8)
C52 0.0225(9) 0.0198(9) 0.0239(9) -0.0079(7) 0.0033(7) -0.0021(7)
C53 0.0222(9) 0.0233(9) 0.0225(9) -0.0017(8) -0.0042(7) -0.0070(7)
C54 0.0392(13) 0.0326(12) 0.0320(12) -0.0093(10) -0.0069(10) -0.0151(10)
C55 0.0524(17) 0.0443(15) 0.0376(14) -0.0036(12) -0.0162(12) -0.0290(13)
C56 0.0354(14) 0.0541(17) 0.0401(15) 0.0130(13) -0.0154(12) -0.0286(13)
C57 0.0200(11) 0.0550(17) 0.0500(17) 0.0043(13) 0.0014(11) -0.0104(11)
C58 0.0198(10) 0.0334(12) 0.0395(13) -0.0036(10) 0.0003(9) -0.0036(9)
B 0.0207(10) 0.0151(9) 0.0173(9) -0.0069(7) -0.0028(7) 0.0010(7)
C59 0.0205(9) 0.0151(8) 0.0173(8) -0.0041(7) -0.0013(7) -0.0016(6)
C60 0.0194(8) 0.0171(8) 0.0177(8) -0.0054(7) -0.0011(7) -0.0012(6)
C61 0.0222(9) 0.0178(8) 0.0162(8) -0.0052(7) 0.0008(7) -0.0043(7)
C62 0.0215(9) 0.0254(10) 0.0198(9) -0.0071(8) -0.0021(7) -0.0047(7)
C63 0.0172(9) 0.0250(9) 0.0224(9) -0.0073(8) -0.0011(7) -0.0011(7)
C64 0.0208(9) 0.0210(9) 0.0199(9) -0.0070(7) -0.0007(7) -0.0010(7)
C65 0.0237(9) 0.0237(9) 0.0206(9) -0.0097(8) -0.0018(7) -0.0035(7)
C66 0.0211(10) 0.0421(13) 0.0331(12) -0.0176(10) -0.0045(9) 0.0012(9)
C67 0.0201(9) 0.0184(8) 0.0172(8) -0.0083(7) -0.0040(7) 0.0006(7)
C68 0.0252(9) 0.0199(9) 0.0191(9) -0.0086(7) -0.0011(7) 0.0030(7)
C69 0.0270(10) 0.0231(9) 0.0194(9) -0.0082(7) 0.0029(7) 0.0007(8)
C70 0.0262(10) 0.0206(9) 0.0183(9) -0.0052(7) 0.0002(7) -0.0006(7)
C71 0.0218(9) 0.0170(8) 0.0191(8) -0.0077(7) -0.0026(7) 0.0000(7)
C72 0.0191(8) 0.0177(8) 0.0198(9) -0.0086(7) -0.0014(7) 0.0006(7)
C73 0.0459(15) 0.0335(12) 0.0287(12) -0.0064(10) 0.0159(11) 0.0053(11)
C74 0.0243(10) 0.0177(9) 0.0255(10) -0.0072(7) -0.0019(8) 0.0003(7)
C75 0.0189(9) 0.0172(8) 0.0226(9) -0.0085(7) 0.0007(7) -0.0009(7)
C76 0.0276(10) 0.0175(9) 0.0236(10) -0.0062(7) 0.0032(8) 0.0016(7)
C77 0.0362(12) 0.0173(9) 0.0284(11) -0.0041(8) 0.0067(9) 0.0040(8)
C78 0.0322(11) 0.0180(9) 0.0401(13) -0.0144(9) 0.0121(9) -0.0016(8)
C79 0.0215(9) 0.0245(10) 0.0348(11) -0.0180(9) 0.0031(8) -0.0035(7)
C80 0.0209(9) 0.0203(9) 0.0280(10) -0.0124(8) -0.0031(7) 0.0003(7)
C81 0.0630(19) 0.0247(12) 0.0372(14) 0.0006(10) 0.0107(13) 0.0165(12)
C82 0.0275(11) 0.0332(12) 0.0400(13) -0.0246(10) 0.0001(9) -0.0023(9)
C83 0.0206(9) 0.0145(8) 0.0198(8) -0.0090(7) -0.0026(7) -0.0002(6)
C84 0.0223(9) 0.0210(9) 0.0200(9) -0.0085(7) -0.0037(7) 0.0005(7)
C85 0.0217(9) 0.0282(10) 0.0231(10) -0.0121(8) -0.0061(7) 0.0013(8)
C86 0.0204(9) 0.0279(10) 0.0253(10) -0.0132(8) -0.0005(8) -0.0020(7)
C87 0.0251(10) 0.0210(9) 0.0200(9) -0.0101(7) 0.0009(7) -0.0034(7)
C88 0.0229(9) 0.0180(8) 0.0209(9) -0.0087(7) -0.0030(7) -0.0003(7)
C89 0.0255(11) 0.0435(14) 0.0282(11) -0.0102(10) -0.0076(9) 0.0024(9)
C90 0.0296(11) 0.0318(11) 0.0258(10) -0.0109(9) 0.0019(8) -0.0074(9)
F65A 0.0206(6) 0.0503(9) 0.0405(8) -0.0313(7) 0.0069(5) -0.0076(6)
F65B 0.0271(6) 0.0199(6) 0.0441(8) -0.0145(6) 0.0018(6) -0.0028(5)
F65C 0.0658(10) 0.0344(8) 0.0200(6) -0.0134(6) -0.0088(6) 0.0075(7)
F66A 0.0200(10) 0.149(3) 0.183(4) -0.141(3) -0.0261(15) 0.0135(14)
F66B 0.0249(12) 0.298(6) 0.0381(14) -0.048(3) 0.0004(10) 0.039(2)
F66C 0.0318(13) 0.0507(16) 0.199(5) -0.015(2) -0.0175(19) 0.0159(11)
F73A 0.0489(9) 0.0395(8) 0.0262(7) -0.0065(6) 0.0156(6) -0.0037(7)
F73B 0.0345(9) 0.1140(19) 0.0465(11) -0.0009(11) 0.0131(8) 0.0275(11)
F73C 0.131(2) 0.0413(10) 0.0754(14) -0.0335(10) 0.0710(14) -0.0173(12)
F74A 0.0329(7) 0.0156(6) 0.0407(8) -0.0063(5) 0.0030(6) -0.0035(5)
F74B 0.0478(8) 0.0269(7) 0.0323(7) -0.0179(6) -0.0030(6) 0.0067(6)
F74C 0.0231(6) 0.0235(6) 0.0461(8) -0.0099(6) -0.0058(6) 0.0031(5)
F81A 0.0607(18) 0.0418(14) 0.0312(10) 0.0029(9) 0.0078(12) 0.0086(12)
F81B 0.174(4) 0.0419(15) 0.0356(12) -0.0170(11) -0.0221(17) 0.064(2)
F81C 0.076(2) 0.0570(17) 0.098(2) 0.0210(16) -0.0564(18) -0.0003(14)
F82A 0.0884(15) 0.0657(12) 0.0738(13) -0.0587(11) -0.0355(12) 0.0375(11)
F82B 0.0791(13) 0.0765(13) 0.0336(9) -0.0317(9) 0.0175(9) -0.0435(11)
F82C 0.0312(8) 0.0768(13) 0.0513(10) -0.0328(9) -0.0088(7) -0.0029(8)
F89A 0.0346(15) 0.282(7) 0.0369(15) -0.025(2) -0.0100(12) 0.065(3)
F89B 0.253(6) 0.0420(16) 0.148(4) -0.045(2) -0.178(5) 0.042(3)
F89C 0.0595(17) 0.0608(17) 0.0711(19) 0.0268(14) -0.0436(16) -0.0138(13)
F90A 0.0288(10) 0.132(3) 0.0367(11) 0.0041(13) 0.0084(8) -0.0176(12)
F90B 0.089(2) 0.0298(9) 0.0368(10) 0.0033(8) 0.0165(11) 0.0059(10)
F90C 0.114(2) 0.0564(14) 0.0235(9) -0.0228(9) 0.0148(11) -0.0388(15)
C4 0.072(2) 0.0411(18) 0.0354(16) -0.0206(14) 0.0031(16) -0.0046(16)
Cl1 0.0563(5) 0.0371(4) 0.0401(4) -0.0103(3) 0.0005(3) -0.0169(3)
Cl2 0.1025(9) 0.0478(5) 0.0372(4) -0.0169(4) -0.0262(5) 0.0305(5)

loop_
_atom_type_symbol
_atom_type_description
_atom_type_scat_dispersion_real
_atom_type_scat_dispersion_imag
_atom_type_scat_source
C C 0.0033 0.0016 'International Tables Vol C Tables 4.2.6.8 and 6.1.1.4'
H H 0.0000 0.0000 'International Tables Vol C Tables 4.2.6.8 and 6.1.1.4'
B B 0.0013 0.0007 'International Tables Vol C Tables 4.2.6.8 and 6.1.1.4'
F F 0.0171 0.0103 'International Tables Vol C Tables 4.2.6.8 and 6.1.1.4'
Cl Cl 0.1484 0.1585 'International Tables Vol C Tables 4.2.6.8 and 6.1.1.4'
Ni Ni 0.3393 1.1124 'International Tables Vol C Tables 4.2.6.8 and 6.1.1.4'
Sb Sb -0.5866 1.5461 'International Tables Vol C Tables 4.2.6.8 and 6.1.1.4'

loop_
_geom_angle_atom_site_label_1
_geom_angle_atom_site_label_2
_geom_angle_atom_site_label_3
_geom_angle
_geom_angle_site_symmetry_1
_geom_angle_site_symmetry_3
_geom_angle_publ_flag
C2 Ni C1 40.15(8) . . ?
C2 Ni C3 39.69(8) . . ?
C1 Ni C3 69.74(8) . . ?
C2 Ni Sb1 119.76(6) . . ?
C1 Ni Sb1 149.85(6) . . ?
C3 Ni Sb1 82.87(6) . . ?
C2 Ni Sb3 123.45(6) . . ?
C1 Ni Sb3 84.82(6) . . ?
C3 Ni Sb3 126.02(6) . . ?
Sb1 Ni Sb3 102.220(10) . . ?
C2 Ni Sb2 97.59(6) . . ?
C1 Ni Sb2 100.52(7) . . ?
C3 Ni Sb2 124.20(6) . . ?
Sb1 Ni Sb2 105.326(10) . . ?
Sb3 Ni Sb2 106.383(9) . . ?
C11 Sb1 C5 102.15(8) . . ?
C11 Sb1 C17 101.19(8) . . ?
C5 Sb1 C17 100.46(7) . . ?
C11 Sb1 Ni 109.20(5) . . ?
C5 Sb1 Ni 122.15(5) . . ?
C17 Sb1 Ni 118.68(6) . . ?
C29 Sb2 C23 98.06(7) . . ?
C29 Sb2 C35 99.14(7) . . ?
C23 Sb2 C35 100.46(7) . . ?
C29 Sb2 Ni 121.82(5) . . ?
C23 Sb2 Ni 120.74(5) . . ?
C35 Sb2 Ni 112.60(5) . . ?
C53 Sb3 C41 100.97(8) . . ?
C53 Sb3 C47 98.08(8) . . ?
C41 Sb3 C47 98.99(8) . . ?
C53 Sb3 Ni 114.22(6) . . ?
C41 Sb3 Ni 127.42(5) . . ?
C47 Sb3 Ni 112.47(5) . . ?
C2 C1 Ni 66.81(11) . . ?
C2 C1 H1A 117.0 . . ?
Ni C1 H1A 117.0 . . ?
C2 C1 H1B 117.0 . . ?
Ni C1 H1B 117.0 . . ?
H1A C1 H1B 114.1 . . ?
C3 C2 C1 117.5(2) . . ?
C3 C2 Ni 74.31(12) . . ?
C1 C2 Ni 73.04(12) . . ?
C3 C2 H2 121.2 . . ?
C1 C2 H2 121.2 . . ?
Ni C2 H2 121.2 . . ?
C2 C3 Ni 65.99(11) . . ?
C2 C3 H3A 117.1 . . ?
Ni C3 H3A 117.1 . . ?
C2 C3 H3B 117.1 . . ?
Ni C3 H3B 117.1 . . ?
H3A C3 H3B 114.2 . . ?
C6 C5 C10 119.40(18) . . ?
C6 C5 Sb1 118.40(14) . . ?
C10 C5 Sb1 122.18(15) . . ?
C7 C6 C5 120.55(19) . . ?
C7 C6 H6 119.7 . . ?
C5 C6 H6 119.7 . . ?
C8 C7 C6 120.0(2) . . ?
C8 C7 H7 120.0 . . ?
C6 C7 H7 120.0 . . ?
C7 C8 C9 119.9(2) . . ?
C7 C8 H8 120.1 . . ?
C9 C8 H8 120.1 . . ?
C8 C9 C10 120.2(2) . . ?
C8 C9 H9 119.9 . . ?
C10 C9 H9 119.9 . . ?
C9 C10 C5 119.94(19) . . ?
C9 C10 H10 120.0 . . ?
C5 C10 H10 120.0 . . ?
C16 C11 C12 119.67(19) . . ?
C16 C11 Sb1 118.95(15) . . ?
C12 C11 Sb1 121.05(15) . . ?
C13 C12 C11 119.7(2) . . ?
C13 C12 H12 120.2 . . ?
C11 C12 H12 120.2 . . ?
C14 C13 C12 120.3(2) . . ?
C14 C13 H13 119.8 . . ?
C12 C13 H13 119.8 . . ?
C15 C14 C13 120.1(2) . . ?
C15 C14 H14 119.9 . . ?
C13 C14 H14 119.9 . . ?
C14 C15 C16 120.1(2) . . ?
C14 C15 H15 120.0 . . ?
C16 C15 H15 120.0 . . ?
C11 C16 C15 120.14(19) . . ?
C11 C16 H16 119.9 . . ?
C15 C16 H16 119.9 . . ?
C22 C17 C18 119.04(19) . . ?
C22 C17 Sb1 121.06(15) . . ?
C18 C17 Sb1 119.80(15) . . ?
C19 C18 C17 120.2(2) . . ?
C19 C18 H18 119.9 . . ?
C17 C18 H18 119.9 . . ?
C20 C19 C18 120.2(2) . . ?
C20 C19 H19 119.9 . . ?
C18 C19 H19 119.9 . . ?
C21 C20 C19 120.2(2) . . ?
C21 C20 H20 119.9 . . ?
C19 C20 H20 119.9 . . ?
C20 C21 C22 119.9(2) . . ?
C20 C21 H21 120.1 . . ?
C22 C21 H21 120.1 . . ?
C17 C22 C21 120.6(2) . . ?
C17 C22 H22 119.7 . . ?
C21 C22 H22 119.7 . . ?
C24 C23 C28 119.16(18) . . ?
C24 C23 Sb2 121.93(14) . . ?
C28 C23 Sb2 118.71(14) . . ?
C25 C24 C23 119.83(19) . . ?
C25 C24 H24 120.1 . . ?
C23 C24 H24 120.1 . . ?
C26 C25 C24 120.5(2) . . ?
C26 C25 H25 119.7 . . ?
C24 C25 H25 119.7 . . ?
C25 C26 C27 120.12(19) . . ?
C25 C26 H26 119.9 . . ?
C27 C26 H26 119.9 . . ?
C28 C27 C26 119.69(19) . . ?
C28 C27 H27 120.2 . . ?
C26 C27 H27 120.2 . . ?
C27 C28 C23 120.66(18) . . ?
C27 C28 H28 119.7 . . ?
C23 C28 H28 119.7 . . ?
C30 C29 C34 119.35(19) . . ?
C30 C29 Sb2 122.34(16) . . ?
C34 C29 Sb2 118.28(15) . . ?
C29 C30 C31 120.0(2) . . ?
C29 C30 H30 120.0 . . ?
C31 C30 H30 120.0 . . ?
C32 C31 C30 120.0(2) . . ?
C32 C31 H31 120.0 . . ?
C30 C31 H31 120.0 . . ?
C33 C32 C31 120.5(2) . . ?
C33 C32 H32 119.8 . . ?
C31 C32 H32 119.8 . . ?
C32 C33 C34 119.7(2) . . ?
C32 C33 H33 120.2 . . ?
C34 C33 H33 120.2 . . ?
C29 C34 C33 120.5(2) . . ?
C29 C34 H34 119.8 . . ?
C33 C34 H34 119.8 . . ?
C40 C35 C36 118.97(19) . . ?
C40 C35 Sb2 121.25(15) . . ?
C36 C35 Sb2 119.68(14) . . ?
C37 C36 C35 120.79(19) . . ?
C37 C36 H36 119.6 . . ?
C35 C36 H36 119.6 . . ?
C38 C37 C36 120.0(2) . . ?
C38 C37 H37 120.0 . . ?
C36 C37 H37 120.0 . . ?
C37 C38 C39 119.5(2) . . ?
C37 C38 H38 120.2 . . ?
C39 C38 H38 120.2 . . ?
C38 C39 C40 120.57(19) . . ?
C38 C39 H39 119.7 . . ?
C40 C39 H39 119.7 . . ?
C35 C40 C39 120.12(19) . . ?
C35 C40 H40 119.9 . . ?
C39 C40 H40 119.9 . . ?
C42 C41 C46 119.2(2) . . ?
C42 C41 Sb3 120.19(15) . . ?
C46 C41 Sb3 120.58(16) . . ?
C43 C42 C41 120.8(2) . . ?
C43 C42 H42 119.6 . . ?
C41 C42 H42 119.6 . . ?
C44 C43 C42 119.8(2) . . ?
C44 C43 H43 120.1 . . ?
C42 C43 H43 120.1 . . ?
C45 C44 C43 119.8(2) . . ?
C45 C44 H44 120.1 . . ?
C43 C44 H44 120.1 . . ?
C44 C45 C46 120.7(2) . . ?
C44 C45 H45 119.6 . . ?
C46 C45 H45 119.6 . . ?
C45 C46 C41 119.7(2) . . ?
C45 C46 H46 120.2 . . ?
C41 C46 H46 120.2 . . ?
C52 C47 C48 118.86(19) . . ?
C52 C47 Sb3 121.57(15) . . ?
C48 C47 Sb3 119.53(15) . . ?
C49 C48 C47 120.7(2) . . ?
C49 C48 H48 119.6 . . ?
C47 C48 H48 119.6 . . ?
C48 C49 C50 119.9(2) . . ?
C48 C49 H49 120.0 . . ?
C50 C49 H49 120.0 . . ?
C51 C50 C49 119.7(2) . . ?
C51 C50 H50 120.1 . . ?
C49 C50 H50 120.1 . . ?
C50 C51 C52 120.4(2) . . ?
C50 C51 H51 119.8 . . ?
C52 C51 H51 119.8 . . ?
C47 C52 C51 120.3(2) . . ?
C47 C52 H52 119.8 . . ?
C51 C52 H52 119.8 . . ?
C58 C53 C54 119.6(2) . . ?
C58 C53 Sb3 119.75(17) . . ?
C54 C53 Sb3 120.54(18) . . ?
C53 C54 C55 119.3(3) . . ?
C53 C54 H54 120.3 . . ?
C55 C54 H54 120.3 . . ?
C56 C55 C54 120.9(3) . . ?
C56 C55 H55 119.6 . . ?
C54 C55 H55 119.6 . . ?
C55 C56 C57 120.2(2) . . ?
C55 C56 H56 119.9 . . ?
C57 C56 H56 119.9 . . ?
C56 C57 C58 119.9(3) . . ?
C56 C57 H57 120.1 . . ?
C58 C57 H57 120.1 . . ?
C53 C58 C57 120.1(3) . . ?
C53 C58 H58 119.9 . . ?
C57 C58 H58 119.9 . . ?
C83 B C67 112.74(16) . . ?
C83 B C75 105.53(15) . . ?
C67 B C75 112.20(16) . . ?
C83 B C59 113.77(16) . . ?
C67 B C59 101.13(15) . . ?
C75 B C59 111.69(16) . . ?
C64 C59 C60 116.03(18) . . ?
C64 C59 B 120.68(17) . . ?
C60 C59 B 122.59(17) . . ?
C61 C60 C59 121.88(18) . . ?
C61 C60 H60 119.1 . . ?
C59 C60 H60 119.1 . . ?
C60 C61 C62 121.27(18) . . ?
C60 C61 C65 120.41(18) . . ?
C62 C61 C65 118.27(18) . . ?
C61 C62 C63 117.63(18) . . ?
C61 C62 H62 121.2 . . ?
C63 C62 H62 121.2 . . ?
C64 C63 C62 120.92(19) . . ?
C64 C63 C66 119.12(19) . . ?
C62 C63 C66 119.97(19) . . ?
C63 C64 C59 122.27(19) . . ?
C63 C64 H64 118.9 . . ?
C59 C64 H64 118.9 . . ?
F65C C65 F65A 106.46(17) . . ?
F65C C65 F65B 105.69(16) . . ?
F65A C65 F65B 105.44(17) . . ?
F65C C65 C61 113.45(18) . . ?
F65A C65 C61 113.08(16) . . ?
F65B C65 C61 112.07(17) . . ?
F66D C66 F66A 127.9(5) . . ?
F66D C66 F66B 49.4(5) . . ?
F66A C66 F66B 108.5(3) . . ?
F66D C66 F66E 101.5(7) . . ?
F66A C66 F66E 57.9(5) . . ?
F66B C66 F66E 134.5(5) . . ?
F66D C66 F66F 106.2(7) . . ?
F66A C66 F66F 53.0(5) . . ?
F66B C66 F66F 62.0(5) . . ?
F66E C66 F66F 108.6(6) . . ?
F66D C66 F66C 55.1(5) . . ?
F66A C66 F66C 104.3(3) . . ?
F66B C66 F66C 102.8(3) . . ?
F66E C66 F66C 51.1(5) . . ?
F66F C66 F66C 136.5(5) . . ?
F66D C66 C63 117.0(5) . . ?
F66A C66 C63 115.2(2) . . ?
F66B C66 C63 112.9(2) . . ?
F66E C66 C63 111.7(4) . . ?
F66F C66 C63 111.3(5) . . ?
F66C C66 C63 112.1(2) . . ?
C68 C67 C72 115.73(18) . . ?
C68 C67 B 122.26(17) . . ?
C72 C67 B 121.22(17) . . ?
C69 C68 C67 122.27(18) . . ?
C69 C68 H68 118.9 . . ?
C67 C68 H68 118.9 . . ?
C70 C69 C68 121.31(19) . . ?
C70 C69 C73 120.6(2) . . ?
C68 C69 C73 118.04(19) . . ?
C69 C70 C71 117.36(19) . . ?
C69 C70 H70 121.3 . . ?
C71 C70 H70 121.3 . . ?
C70 C71 C72 121.13(18) . . ?
C70 C71 C74 120.35(18) . . ?
C72 C71 C74 118.49(18) . . ?
C71 C72 C67 122.18(18) . . ?
C71 C72 H72 118.9 . . ?
C67 C72 H72 118.9 . . ?
F73C C73 F73A 106.5(2) . . ?
F73C C73 F73B 106.5(3) . . ?
F73A C73 F73B 106.3(2) . . ?
F73C C73 C69 111.7(2) . . ?
F73A C73 C69 113.7(2) . . ?
F73B C73 C69 111.6(2) . . ?
F74A C74 F74C 106.96(17) . . ?
F74A C74 F74B 106.62(17) . . ?
F74C C74 F74B 106.08(17) . . ?
F74A C74 C71 112.90(17) . . ?
F74C C74 C71 112.05(17) . . ?
F74B C74 C71 111.80(17) . . ?
C80 C75 C76 116.07(18) . . ?
C80 C75 B 121.55(17) . . ?
C76 C75 B 122.30(18) . . ?
C77 C76 C75 122.1(2) . . ?
C77 C76 H76 119.0 . . ?
C75 C76 H76 119.0 . . ?
C78 C77 C76 120.9(2) . . ?
C78 C77 C81 120.5(2) . . ?
C76 C77 C81 118.6(2) . . ?
C79 C78 C77 118.19(19) . . ?
C79 C78 H78 120.9 . . ?
C77 C78 H78 120.9 . . ?
C78 C79 C80 120.8(2) . . ?
C78 C79 C82 120.3(2) . . ?
C80 C79 C82 118.8(2) . . ?
C79 C80 C75 121.9(2) . . ?
C79 C80 H80 119.0 . . ?
C75 C80 H80 119.0 . . ?
F81E C81 F81D 123.5(8) . . ?
F81E C81 F81B 119.7(7) . . ?
F81D C81 F81B 51.4(5) . . ?
F81E C81 F81A 24.1(5) . . ?
F81D C81 F81A 137.7(5) . . ?
F81B C81 F81A 110.3(3) . . ?
F81E C81 F81C 77.1(6) . . ?
F81D C81 F81C 57.9(5) . . ?
F81B C81 F81C 102.7(3) . . ?
F81A C81 F81C 100.8(3) . . ?
F81E C81 C77 118.1(7) . . ?
F81D C81 C77 109.7(5) . . ?
F81B C81 C77 117.3(3) . . ?
F81A C81 C77 112.2(2) . . ?
F81C C81 C77 111.8(2) . . ?
F81E C81 F81F 104.9(6) . . ?
F81D C81 F81F 96.5(6) . . ?
F81B C81 F81F 46.0(3) . . ?
F81A C81 F81F 83.1(4) . . ?
F81C C81 F81F 145.9(4) . . ?
C77 C81 F81F 97.4(4) . . ?
F82B C82 F82C 105.8(2) . . ?
F82B C82 F82A 106.6(2) . . ?
F82C C82 F82A 105.9(2) . . ?
F82B C82 C79 112.29(19) . . ?
F82C C82 C79 113.1(2) . . ?
F82A C82 C79 112.7(2) . . ?
C88 C83 C84 115.68(18) . . ?
C88 C83 B 122.39(17) . . ?
C84 C83 B 121.52(17) . . ?
C85 C84 C83 122.21(19) . . ?
C85 C84 H84 118.9 . . ?
C83 C84 H84 118.9 . . ?
C86 C85 C84 121.09(19) . . ?
C86 C85 C89 119.6(2) . . ?
C84 C85 C89 119.3(2) . . ?
C85 C86 C87 117.93(19) . . ?
C85 C86 H86 121.0 . . ?
C87 C86 H86 121.0 . . ?
C86 C87 C88 121.02(19) . . ?
C86 C87 C90 119.91(19) . . ?
C88 C87 C90 119.07(19) . . ?
C87 C88 C83 122.07(19) . . ?
C87 C88 H88 119.0 . . ?
C83 C88 H88 119.0 . . ?
F89E C89 F89B 130.7(4) . . ?
F89E C89 F89D 115.6(6) . . ?
F89B C89 F89D 41.4(4) . . ?
F89E C89 F89A 49.6(5) . . ?
F89B C89 F89A 110.2(4) . . ?
F89D C89 F89A 135.4(4) . . ?
F89E C89 F89C 52.0(4) . . ?
F89B C89 F89C 104.9(3) . . ?
F89D C89 F89C 69.3(4) . . ?
F89A C89 F89C 99.1(3) . . ?
F89E C89 F89F 105.1(6) . . ?
F89B C89 F89F 60.4(4) . . ?
F89D C89 F89F 101.0(5) . . ?
F89A C89 F89F 58.1(4) . . ?
F89C C89 F89F 137.8(4) . . ?
F89E C89 C85 114.7(4) . . ?
F89B C89 C85 114.5(2) . . ?
F89D C89 C85 110.3(4) . . ?
F89A C89 C85 113.7(2) . . ?
F89C C89 C85 113.0(2) . . ?
F89F C89 C85 108.9(4) . . ?
F90F C90 F90D 106.8(12) . . ?
F90F C90 F90A 65.1(10) . . ?
F90D C90 F90A 126.8(9) . . ?
F90F C90 F90B 42.8(9) . . ?
F90D C90 F90B 72.4(9) . . ?
F90A C90 F90B 106.0(2) . . ?
F90F C90 F90C 128.6(9) . . ?
F90D C90 F90C 34.1(8) . . ?
F90A C90 F90C 107.7(3) . . ?
F90B C90 F90C 104.9(2) . . ?
F90F C90 F90E 105.9(12) . . ?
F90D C90 F90E 98.9(11) . . ?
F90A C90 F90E 44.7(8) . . ?
F90B C90 F90E 136.0(8) . . ?
F90C C90 F90E 68.3(8) . . ?
F90F C90 C87 117.8(8) . . ?
F90D C90 C87 115.5(9) . . ?
F90A C90 C87 113.6(2) . . ?
F90B C90 C87 112.6(2) . . ?
F90C C90 C87 111.52(19) . . ?
F90E C90 C87 110.0(7) . . ?
Cl2 C4 Cl1 112.76(18) . . ?
Cl2 C4 H4A 109.0 . . ?
Cl1 C4 H4A 109.0 . . ?
Cl2 C4 H4B 109.0 . . ?
Cl1 C4 H4B 109.0 . . ?
H4A C4 H4B 107.8 . . ?

loop_
_geom_bond_atom_site_label_1
_geom_bond_atom_site_label_2
_geom_bond_distance
_geom_bond_site_symmetry_2
_geom_bond_publ_flag
Ni C2 2.007(2) . ?
Ni C1 2.089(2) . ?
Ni C3 2.115(2) . ?
Ni Sb1 2.4628(3) . ?
Ni Sb3 2.5059(3) . ?
Ni Sb2 2.5684(3) . ?
Sb1 C11 2.1248(19) . ?
Sb1 C5 2.1278(19) . ?
Sb1 C17 2.132(2) . ?
Sb2 C29 2.1269(19) . ?
Sb2 C23 2.1326(19) . ?
Sb2 C35 2.1363(19) . ?
Sb3 C53 2.129(2) . ?
Sb3 C41 2.132(2) . ?
Sb3 C47 2.141(2) . ?
C1 C2 1.408(3) . ?
C1 H1A 0.9900 . ?
C1 H1B 0.9900 . ?
C2 C3 1.403(3) . ?
C2 H2 1.0000 . ?
C3 H3A 0.9900 . ?
C3 H3B 0.9900 . ?
C5 C6 1.390(3) . ?
C5 C10 1.394(3) . ?
C6 C7 1.389(3) . ?
C6 H6 0.9500 . ?
C7 C8 1.383(3) . ?
C7 H7 0.9500 . ?
C8 C9 1.391(3) . ?
C8 H8 0.9500 . ?
C9 C10 1.393(3) . ?
C9 H9 0.9500 . ?
C10 H10 0.9500 . ?
C11 C16 1.390(3) . ?
C11 C12 1.398(3) . ?
C12 C13 1.391(3) . ?
C12 H12 0.9500 . ?
C13 C14 1.385(3) . ?
C13 H13 0.9500 . ?
C14 C15 1.383(3) . ?
C14 H14 0.9500 . ?
C15 C16 1.392(3) . ?
C15 H15 0.9500 . ?
C16 H16 0.9500 . ?
C17 C22 1.390(3) . ?
C17 C18 1.399(3) . ?
C18 C19 1.389(3) . ?
C18 H18 0.9500 . ?
C19 C20 1.387(4) . ?
C19 H19 0.9500 . ?
C20 C21 1.380(4) . ?
C20 H20 0.9500 . ?
C21 C22 1.394(3) . ?
C21 H21 0.9500 . ?
C22 H22 0.9500 . ?
C23 C24 1.397(3) . ?
C23 C28 1.400(3) . ?
C24 C25 1.388(3) . ?
C24 H24 0.9500 . ?
C25 C26 1.385(3) . ?
C25 H25 0.9500 . ?
C26 C27 1.388(3) . ?
C26 H26 0.9500 . ?
C27 C28 1.386(3) . ?
C27 H27 0.9500 . ?
C28 H28 0.9500 . ?
C29 C30 1.388(3) . ?
C29 C34 1.392(3) . ?
C30 C31 1.398(3) . ?
C30 H30 0.9500 . ?
C31 C32 1.381(4) . ?
C31 H31 0.9500 . ?
C32 C33 1.380(4) . ?
C32 H32 0.9500 . ?
C33 C34 1.394(3) . ?
C33 H33 0.9500 . ?
C34 H34 0.9500 . ?
C35 C40 1.391(3) . ?
C35 C36 1.392(3) . ?
C36 C37 1.389(3) . ?
C36 H36 0.9500 . ?
C37 C38 1.386(3) . ?
C37 H37 0.9500 . ?
C38 C39 1.386(3) . ?
C38 H38 0.9500 . ?
C39 C40 1.391(3) . ?
C39 H39 0.9500 . ?
C40 H40 0.9500 . ?
C41 C42 1.390(3) . ?
C41 C46 1.395(3) . ?
C42 C43 1.388(3) . ?
C42 H42 0.9500 . ?
C43 C44 1.384(4) . ?
C43 H43 0.9500 . ?
C44 C45 1.382(4) . ?
C44 H44 0.9500 . ?
C45 C46 1.390(3) . ?
C45 H45 0.9500 . ?
C46 H46 0.9500 . ?
C47 C52 1.392(3) . ?
C47 C48 1.396(3) . ?
C48 C49 1.388(3) . ?
C48 H48 0.9500 . ?
C49 C50 1.394(3) . ?
C49 H49 0.9500 . ?
C50 C51 1.380(3) . ?
C50 H50 0.9500 . ?
C51 C52 1.397(3) . ?
C51 H51 0.9500 . ?
C52 H52 0.9500 . ?
C53 C58 1.383(3) . ?
C53 C54 1.397(3) . ?
C54 C55 1.398(3) . ?
C54 H54 0.9500 . ?
C55 C56 1.361(5) . ?
C55 H55 0.9500 . ?
C56 C57 1.382(5) . ?
C56 H56 0.9500 . ?
C57 C58 1.398(3) . ?
C57 H57 0.9500 . ?
C58 H58 0.9500 . ?
B C83 1.633(3) . ?
B C67 1.636(3) . ?
B C75 1.637(3) . ?
B C59 1.643(3) . ?
C59 C64 1.398(3) . ?
C59 C60 1.401(3) . ?
C60 C61 1.389(3) . ?
C60 H60 0.9500 . ?
C61 C62 1.389(3) . ?
C61 C65 1.494(3) . ?
C62 C63 1.390(3) . ?
C62 H62 0.9500 . ?
C63 C64 1.389(3) . ?
C63 C66 1.497(3) . ?
C64 H64 0.9500 . ?
C65 F65C 1.338(2) . ?
C65 F65A 1.344(2) . ?
C65 F65B 1.348(2) . ?
C66 F66D 1.244(10) . ?
C66 F66A 1.288(3) . ?
C66 F66B 1.298(3) . ?
C66 F66E 1.307(9) . ?
C66 F66F 1.308(9) . ?
C66 F66C 1.314(4) . ?
C67 C68 1.395(3) . ?
C67 C72 1.402(3) . ?
C68 C69 1.390(3) . ?
C68 H68 0.9500 . ?
C69 C70 1.388(3) . ?
C69 C73 1.495(3) . ?
C70 C71 1.390(3) . ?
C70 H70 0.9500 . ?
C71 C72 1.391(3) . ?
C71 C74 1.501(3) . ?
C72 H72 0.9500 . ?
C73 F73C 1.327(3) . ?
C73 F73A 1.328(3) . ?
C73 F73B 1.347(4) . ?
C74 F74A 1.335(2) . ?
C74 F74C 1.344(2) . ?
C74 F74B 1.346(2) . ?
C75 C80 1.398(3) . ?
C75 C76 1.401(3) . ?
C76 C77 1.389(3) . ?
C76 H76 0.9500 . ?
C77 C78 1.386(3) . ?
C77 C81 1.494(3) . ?
C78 C79 1.385(3) . ?
C78 H78 0.9500 . ?
C79 C80 1.394(3) . ?
C79 C82 1.496(3) . ?
C80 H80 0.9500 . ?
C81 F81E 1.141(13) . ?
C81 F81D 1.174(9) . ?
C81 F81B 1.278(3) . ?
C81 F81A 1.333(4) . ?
C81 F81C 1.413(5) . ?
C81 F81F 1.630(9) . ?
C82 F82B 1.326(3) . ?
C82 F82C 1.328(3) . ?
C82 F82A 1.334(3) . ?
C83 C88 1.401(3) . ?
C83 C84 1.406(3) . ?
C84 C85 1.389(3) . ?
C84 H84 0.9500 . ?
C85 C86 1.385(3) . ?
C85 C89 1.504(3) . ?
C86 C87 1.386(3) . ?
C86 H86 0.9500 . ?
C87 C88 1.395(3) . ?
C87 C90 1.498(3) . ?
C88 H88 0.9500 . ?
C89 F89E 1.189(8) . ?
C89 F89B 1.260(4) . ?
C89 F89D 1.279(8) . ?
C89 F89A 1.307(4) . ?
C89 F89C 1.341(4) . ?
C89 F89F 1.356(8) . ?
C90 F90F 1.198(17) . ?
C90 F90D 1.296(19) . ?
C90 F90A 1.315(3) . ?
C90 F90B 1.327(3) . ?
C90 F90C 1.328(3) . ?
C90 F90E 1.392(17) . ?
C4 Cl2 1.749(4) . ?
C4 Cl1 1.752(4) . ?
C4 H4A 0.9900 . ?
C4 H4B 0.9900 . ?

loop_
_geom_torsion_atom_site_label_1
_geom_torsion_atom_site_label_2
_geom_torsion_atom_site_label_3
_geom_torsion_atom_site_label_4
_geom_torsion
_geom_torsion_site_symmetry_1
_geom_torsion_site_symmetry_2
_geom_torsion_site_symmetry_3
_geom_torsion_site_symmetry_4
_geom_torsion_publ_flag
C2 Ni Sb1 C11 80.06(9) . . . . ?
C1 Ni Sb1 C11 40.30(14) . . . . ?
C3 Ni Sb1 C11 64.80(9) . . . . ?
Sb3 Ni Sb1 C11 -60.60(6) . . . . ?
Sb2 Ni Sb1 C11 -171.61(6) . . . . ?
C2 Ni Sb1 C5 -161.11(10) . . . . ?
C1 Ni Sb1 C5 159.13(14) . . . . ?
C3 Ni Sb1 C5 -176.37(9) . . . . ?
Sb3 Ni Sb1 C5 58.23(6) . . . . ?
Sb2 Ni Sb1 C5 -52.79(6) . . . . ?
C2 Ni Sb1 C17 -35.07(9) . . . . ?
C1 Ni Sb1 C17 -74.84(14) . . . . ?
C3 Ni Sb1 C17 -50.34(9) . . . . ?
Sb3 Ni Sb1 C17 -175.74(6) . . . . ?
Sb2 Ni Sb1 C17 73.25(6) . . . . ?
C2 Ni Sb2 C29 62.15(9) . . . . ?
C1 Ni Sb2 C29 102.73(9) . . . . ?
C3 Ni Sb2 C29 30.16(10) . . . . ?
Sb1 Ni Sb2 C29 -61.61(6) . . . . ?
Sb3 Ni Sb2 C29 -169.63(6) . . . . ?
C2 Ni Sb2 C23 -173.73(8) . . . . ?
C1 Ni Sb2 C23 -133.15(9) . . . . ?
C3 Ni Sb2 C23 154.28(9) . . . . ?
Sb1 Ni Sb2 C23 62.51(6) . . . . ?
Sb3 Ni Sb2 C23 -45.50(6) . . . . ?
C2 Ni Sb2 C35 -55.28(8) . . . . ?
C1 Ni Sb2 C35 -14.71(8) . . . . ?
C3 Ni Sb2 C35 -87.28(9) . . . . ?
Sb1 Ni Sb2 C35 -179.04(6) . . . . ?
Sb3 Ni Sb2 C35 72.94(6) . . . . ?
C2 Ni Sb3 C53 -61.77(10) . . . . ?
C1 Ni Sb3 C53 -73.34(9) . . . . ?
C3 Ni Sb3 C53 -13.06(10) . . . . ?
Sb1 Ni Sb3 C53 76.97(6) . . . . ?
Sb2 Ni Sb3 C53 -172.81(6) . . . . ?
C2 Ni Sb3 C41 170.87(10) . . . . ?
C1 Ni Sb3 C41 159.29(9) . . . . ?
C3 Ni Sb3 C41 -140.42(10) . . . . ?
Sb1 Ni Sb3 C41 -50.39(7) . . . . ?
Sb2 Ni Sb3 C41 59.82(7) . . . . ?
C2 Ni Sb3 C47 48.89(9) . . . . ?
C1 Ni Sb3 C47 37.32(9) . . . . ?
C3 Ni Sb3 C47 97.60(9) . . . . ?
Sb1 Ni Sb3 C47 -172.37(6) . . . . ?
Sb2 Ni Sb3 C47 -62.15(6) . . . . ?
C3 Ni C1 C2 33.43(13) . . . . ?
Sb1 Ni C1 C2 59.45(19) . . . . ?
Sb3 Ni C1 C2 164.95(13) . . . . ?
Sb2 Ni C1 C2 -89.31(12) . . . . ?
Ni C1 C2 C3 -61.47(16) . . . . ?
C1 Ni C2 C3 125.98(19) . . . . ?
Sb1 Ni C2 C3 -24.14(15) . . . . ?
Sb3 Ni C2 C3 107.92(12) . . . . ?
Sb2 Ni C2 C3 -136.68(12) . . . . ?
C3 Ni C2 C1 -125.98(19) . . . . ?
Sb1 Ni C2 C1 -150.12(11) . . . . ?
Sb3 Ni C2 C1 -18.06(15) . . . . ?
Sb2 Ni C2 C1 97.35(12) . . . . ?
C1 C2 C3 Ni 60.79(16) . . . . ?
C1 Ni C3 C2 -33.79(13) . . . . ?
Sb1 Ni C3 C2 159.04(13) . . . . ?
Sb3 Ni C3 C2 -101.01(13) . . . . ?
Sb2 Ni C3 C2 55.32(14) . . . . ?
C11 Sb1 C5 C6 158.60(16) . . . . ?
C17 Sb1 C5 C6 -97.42(16) . . . . ?
Ni Sb1 C5 C6 36.41(18) . . . . ?
C11 Sb1 C5 C10 -19.76(18) . . . . ?
C17 Sb1 C5 C10 84.23(18) . . . . ?
Ni Sb1 C5 C10 -141.95(15) . . . . ?
C10 C5 C6 C7 1.5(3) . . . . ?
Sb1 C5 C6 C7 -176.90(16) . . . . ?
C5 C6 C7 C8 0.2(3) . . . . ?
C6 C7 C8 C9 -1.8(3) . . . . ?
C7 C8 C9 C10 1.8(4) . . . . ?
C8 C9 C10 C5 -0.1(4) . . . . ?
C6 C5 C10 C9 -1.5(3) . . . . ?
Sb1 C5 C10 C9 176.82(17) . . . . ?
C5 Sb1 C11 C16 145.68(16) . . . . ?
C17 Sb1 C11 C16 42.27(17) . . . . ?
Ni Sb1 C11 C16 -83.67(16) . . . . ?
C5 Sb1 C11 C12 -40.88(18) . . . . ?
C17 Sb1 C11 C12 -144.29(17) . . . . ?
Ni Sb1 C11 C12 89.77(17) . . . . ?
C16 C11 C12 C13 -1.1(3) . . . . ?
Sb1 C11 C12 C13 -174.47(17) . . . . ?
C11 C12 C13 C14 0.9(4) . . . . ?
C12 C13 C14 C15 -0.2(4) . . . . ?
C13 C14 C15 C16 -0.4(4) . . . . ?
C12 C11 C16 C15 0.5(3) . . . . ?
Sb1 C11 C16 C15 174.01(16) . . . . ?
C14 C15 C16 C11 0.3(3) . . . . ?
C11 Sb1 C17 C22 -131.10(17) . . . . ?
C5 Sb1 C17 C22 124.15(18) . . . . ?
Ni Sb1 C17 C22 -11.73(19) . . . . ?
C11 Sb1 C17 C18 52.54(17) . . . . ?
C5 Sb1 C17 C18 -52.21(17) . . . . ?
Ni Sb1 C17 C18 171.91(14) . . . . ?
C22 C17 C18 C19 0.0(3) . . . . ?
Sb1 C17 C18 C19 176.41(17) . . . . ?
C17 C18 C19 C20 -0.1(4) . . . . ?
C18 C19 C20 C21 0.4(4) . . . . ?
C19 C20 C21 C22 -0.6(4) . . . . ?
C18 C17 C22 C21 -0.2(3) . . . . ?
Sb1 C17 C22 C21 -176.55(19) . . . . ?
C20 C21 C22 C17 0.5(4) . . . . ?
C29 Sb2 C23 C24 -2.05(18) . . . . ?
C35 Sb2 C23 C24 98.85(17) . . . . ?
Ni Sb2 C23 C24 -136.78(15) . . . . ?
C29 Sb2 C23 C28 172.73(15) . . . . ?
C35 Sb2 C23 C28 -86.36(16) . . . . ?
Ni Sb2 C23 C28 38.00(17) . . . . ?
C28 C23 C24 C25 0.5(3) . . . . ?
Sb2 C23 C24 C25 175.22(17) . . . . ?
C23 C24 C25 C26 -0.2(3) . . . . ?
C24 C25 C26 C27 -0.1(3) . . . . ?
C25 C26 C27 C28 0.0(3) . . . . ?
C26 C27 C28 C23 0.2(3) . . . . ?
C24 C23 C28 C27 -0.5(3) . . . . ?
Sb2 C23 C28 C27 -175.41(15) . . . . ?
C23 Sb2 C29 C30 102.90(18) . . . . ?
C35 Sb2 C29 C30 0.87(19) . . . . ?
Ni Sb2 C29 C30 -123.04(17) . . . . ?
C23 Sb2 C29 C34 -75.07(17) . . . . ?
C35 Sb2 C29 C34 -177.10(17) . . . . ?
Ni Sb2 C29 C34 58.99(18) . . . . ?
C34 C29 C30 C31 0.2(3) . . . . ?
Sb2 C29 C30 C31 -177.76(18) . . . . ?
C29 C30 C31 C32 0.2(4) . . . . ?
C30 C31 C32 C33 -0.2(4) . . . . ?
C31 C32 C33 C34 -0.3(4) . . . . ?
C30 C29 C34 C33 -0.7(3) . . . . ?
Sb2 C29 C34 C33 177.37(18) . . . . ?
C32 C33 C34 C29 0.7(4) . . . . ?
C29 Sb2 C35 C40 106.82(16) . . . . ?
C23 Sb2 C35 C40 6.79(17) . . . . ?
Ni Sb2 C35 C40 -122.98(15) . . . . ?
C29 Sb2 C35 C36 -76.81(17) . . . . ?
C23 Sb2 C35 C36 -176.84(16) . . . . ?
Ni Sb2 C35 C36 53.38(17) . . . . ?
C40 C35 C36 C37 1.0(3) . . . . ?
Sb2 C35 C36 C37 -175.40(17) . . . . ?
C35 C36 C37 C38 -0.2(4) . . . . ?
C36 C37 C38 C39 -0.6(3) . . . . ?
C37 C38 C39 C40 0.4(3) . . . . ?
C36 C35 C40 C39 -1.2(3) . . . . ?
Sb2 C35 C40 C39 175.20(16) . . . . ?
C38 C39 C40 C35 0.5(3) . . . . ?
C53 Sb3 C41 C42 -93.41(18) . . . . ?
C47 Sb3 C41 C42 166.47(17) . . . . ?
Ni Sb3 C41 C42 39.00(19) . . . . ?
C53 Sb3 C41 C46 86.05(19) . . . . ?
C47 Sb3 C41 C46 -14.06(19) . . . . ?
Ni Sb3 C41 C46 -141.53(16) . . . . ?
C46 C41 C42 C43 0.1(3) . . . . ?
Sb3 C41 C42 C43 179.55(18) . . . . ?
C41 C42 C43 C44 -0.3(4) . . . . ?
C42 C43 C44 C45 0.2(4) . . . . ?
C43 C44 C45 C46 0.1(4) . . . . ?
C44 C45 C46 C41 -0.4(4) . . . . ?
C42 C41 C46 C45 0.3(4) . . . . ?
Sb3 C41 C46 C45 -179.2(2) . . . . ?
C53 Sb3 C47 C52 3.50(18) . . . . ?
C41 Sb3 C47 C52 106.03(17) . . . . ?
Ni Sb3 C47 C52 -116.98(16) . . . . ?
C53 Sb3 C47 C48 -178.70(17) . . . . ?
C41 Sb3 C47 C48 -76.17(17) . . . . ?
Ni Sb3 C47 C48 60.82(17) . . . . ?
C52 C47 C48 C49 1.0(3) . . . . ?
Sb3 C47 C48 C49 -176.84(17) . . . . ?
C47 C48 C49 C50 -0.2(3) . . . . ?
C48 C49 C50 C51 -0.6(3) . . . . ?
C49 C50 C51 C52 0.5(3) . . . . ?
C48 C47 C52 C51 -1.1(3) . . . . ?
Sb3 C47 C52 C51 176.76(16) . . . . ?
C50 C51 C52 C47 0.3(3) . . . . ?
C41 Sb3 C53 C58 143.99(18) . . . . ?
C47 Sb3 C53 C58 -115.16(18) . . . . ?
Ni Sb3 C53 C58 4.0(2) . . . . ?
C41 Sb3 C53 C54 -40.30(19) . . . . ?
C47 Sb3 C53 C54 60.55(19) . . . . ?
Ni Sb3 C53 C54 179.71(16) . . . . ?
C58 C53 C54 C55 1.1(4) . . . . ?
Sb3 C53 C54 C55 -174.59(19) . . . . ?
C53 C54 C55 C56 -0.1(4) . . . . ?
C54 C55 C56 C57 -0.8(4) . . . . ?
C55 C56 C57 C58 0.6(4) . . . . ?
C54 C53 C58 C57 -1.3(4) . . . . ?
Sb3 C53 C58 C57 174.47(19) . . . . ?
C56 C57 C58 C53 0.4(4) . . . . ?
C83 B C59 C64 -159.98(17) . . . . ?
C67 B C59 C64 78.9(2) . . . . ?
C75 B C59 C64 -40.6(2) . . . . ?
C83 B C59 C60 30.0(2) . . . . ?
C67 B C59 C60 -91.1(2) . . . . ?
C75 B C59 C60 149.35(18) . . . . ?
C64 C59 C60 C61 0.5(3) . . . . ?
B C59 C60 C61 170.98(17) . . . . ?
C59 C60 C61 C62 0.2(3) . . . . ?
C59 C60 C61 C65 -177.35(18) . . . . ?
C60 C61 C62 C63 -0.5(3) . . . . ?
C65 C61 C62 C63 177.10(18) . . . . ?
C61 C62 C63 C64 0.1(3) . . . . ?
C61 C62 C63 C66 -179.9(2) . . . . ?
C62 C63 C64 C59 0.7(3) . . . . ?
C66 C63 C64 C59 -179.4(2) . . . . ?
C60 C59 C64 C63 -0.9(3) . . . . ?
B C59 C64 C63 -171.58(18) . . . . ?
C60 C61 C65 F65C -127.9(2) . . . . ?
C62 C61 C65 F65C 54.6(2) . . . . ?
C60 C61 C65 F65A -6.5(3) . . . . ?
C62 C61 C65 F65A 175.93(18) . . . . ?
C60 C61 C65 F65B 112.5(2) . . . . ?
C62 C61 C65 F65B -65.0(2) . . . . ?
C64 C63 C66 F66D 12.6(7) . . . . ?
C62 C63 C66 F66D -167.5(7) . . . . ?
C64 C63 C66 F66A -167.6(3) . . . . ?
C62 C63 C66 F66A 12.4(4) . . . . ?
C64 C63 C66 F66B -42.1(4) . . . . ?
C62 C63 C66 F66B 137.9(4) . . . . ?
C64 C63 C66 F66E 128.8(6) . . . . ?
C62 C63 C66 F66E -51.2(6) . . . . ?
C64 C63 C66 F66F -109.7(6) . . . . ?
C62 C63 C66 F66F 70.3(6) . . . . ?
C64 C63 C66 F66C 73.5(4) . . . . ?
C62 C63 C66 F66C -106.6(3) . . . . ?
C83 B C67 C68 146.81(18) . . . . ?
C75 B C67 C68 27.8(3) . . . . ?
C59 B C67 C68 -91.3(2) . . . . ?
C83 B C67 C72 -43.9(2) . . . . ?
C75 B C67 C72 -162.85(17) . . . . ?
C59 B C67 C72 78.0(2) . . . . ?
C72 C67 C68 C69 0.2(3) . . . . ?
B C67 C68 C69 170.08(19) . . . . ?
C67 C68 C69 C70 -1.2(3) . . . . ?
C67 C68 C69 C73 -177.6(2) . . . . ?
C68 C69 C70 C71 0.9(3) . . . . ?
C73 C69 C70 C71 177.2(2) . . . . ?
C69 C70 C71 C72 0.4(3) . . . . ?
C69 C70 C71 C74 -177.65(19) . . . . ?
C70 C71 C72 C67 -1.5(3) . . . . ?
C74 C71 C72 C67 176.65(18) . . . . ?
C68 C67 C72 C71 1.1(3) . . . . ?
B C67 C72 C71 -168.88(18) . . . . ?
C70 C69 C73 F73C 138.4(3) . . . . ?
C68 C69 C73 F73C -45.2(3) . . . . ?
C70 C69 C73 F73A 17.8(4) . . . . ?
C68 C69 C73 F73A -165.8(2) . . . . ?
C70 C69 C73 F73B -102.5(3) . . . . ?
C68 C69 C73 F73B 73.9(3) . . . . ?
C70 C71 C74 F74A 5.6(3) . . . . ?
C72 C71 C74 F74A -172.55(18) . . . . ?
C70 C71 C74 F74C -115.3(2) . . . . ?
C72 C71 C74 F74C 66.6(2) . . . . ?
C70 C71 C74 F74B 125.8(2) . . . . ?
C72 C71 C74 F74B -52.3(2) . . . . ?
C83 B C75 C80 -82.3(2) . . . . ?
C67 B C75 C80 40.8(2) . . . . ?
C59 B C75 C80 153.56(18) . . . . ?
C83 B C75 C76 94.3(2) . . . . ?
C67 B C75 C76 -142.55(19) . . . . ?
C59 B C75 C76 -29.8(3) . . . . ?
C80 C75 C76 C77 -1.8(3) . . . . ?
B C75 C76 C77 -178.6(2) . . . . ?
C75 C76 C77 C78 0.7(4) . . . . ?
C75 C76 C77 C81 -178.9(2) . . . . ?
C76 C77 C78 C79 0.4(3) . . . . ?
C81 C77 C78 C79 180.0(2) . . . . ?
C77 C78 C79 C80 -0.3(3) . . . . ?
C77 C78 C79 C82 -179.6(2) . . . . ?
C78 C79 C80 C75 -1.0(3) . . . . ?
C82 C79 C80 C75 178.38(19) . . . . ?
C76 C75 C80 C79 2.0(3) . . . . ?
B C75 C80 C79 178.81(19) . . . . ?
C78 C77 C81 F81E 151.3(7) . . . . ?
C76 C77 C81 F81E -29.1(7) . . . . ?
C78 C77 C81 F81D -59.7(6) . . . . ?
C76 C77 C81 F81D 119.8(6) . . . . ?
C78 C77 C81 F81B -3.8(5) . . . . ?
C76 C77 C81 F81B 175.7(3) . . . . ?
C78 C77 C81 F81A 125.5(3) . . . . ?
C76 C77 C81 F81A -55.0(4) . . . . ?
C78 C77 C81 F81C -122.0(3) . . . . ?
C76 C77 C81 F81C 57.5(4) . . . . ?
C78 C77 C81 F81F 40.0(4) . . . . ?
C76 C77 C81 F81F -140.5(4) . . . . ?
C78 C79 C82 F82B 127.4(2) . . . . ?
C80 C79 C82 F82B -51.9(3) . . . . ?
C78 C79 C82 F82C -112.9(2) . . . . ?
C80 C79 C82 F82C 67.7(3) . . . . ?
C78 C79 C82 F82A 7.1(3) . . . . ?
C80 C79 C82 F82A -172.3(2) . . . . ?
C67 B C83 C88 156.72(17) . . . . ?
C75 B C83 C88 -80.5(2) . . . . ?
C59 B C83 C88 42.3(2) . . . . ?
C67 B C83 C84 -31.0(2) . . . . ?
C75 B C83 C84 91.8(2) . . . . ?
C59 B C83 C84 -145.43(17) . . . . ?
C88 C83 C84 C85 0.2(3) . . . . ?
B C83 C84 C85 -172.56(18) . . . . ?
C83 C84 C85 C86 0.0(3) . . . . ?
C83 C84 C85 C89 179.8(2) . . . . ?
C84 C85 C86 C87 -0.3(3) . . . . ?
C89 C85 C86 C87 179.8(2) . . . . ?
C85 C86 C87 C88 0.5(3) . . . . ?
C85 C86 C87 C90 -179.3(2) . . . . ?
C86 C87 C88 C83 -0.4(3) . . . . ?
C90 C87 C88 C83 179.48(19) . . . . ?
C84 C83 C88 C87 0.0(3) . . . . ?
B C83 C88 C87 172.68(18) . . . . ?
C86 C85 C89 F89E -91.0(6) . . . . ?
C84 C85 C89 F89E 89.2(6) . . . . ?
C86 C85 C89 F89B 91.8(4) . . . . ?
C84 C85 C89 F89B -88.1(5) . . . . ?
C86 C85 C89 F89D 136.5(5) . . . . ?
C84 C85 C89 F89D -43.4(5) . . . . ?
C86 C85 C89 F89A -36.2(4) . . . . ?
C84 C85 C89 F89A 144.0(4) . . . . ?
C86 C85 C89 F89C -148.2(3) . . . . ?
C84 C85 C89 F89C 32.0(4) . . . . ?
C86 C85 C89 F89F 26.5(5) . . . . ?
C84 C85 C89 F89F -153.4(5) . . . . ?
C86 C87 C90 F90F -72.2(11) . . . . ?
C88 C87 C90 F90F 108.0(11) . . . . ?
C86 C87 C90 F90D 160.0(10) . . . . ?
C88 C87 C90 F90D -19.8(11) . . . . ?
C86 C87 C90 F90A 1.0(3) . . . . ?
C88 C87 C90 F90A -178.8(3) . . . . ?
C86 C87 C90 F90B -119.4(3) . . . . ?
C88 C87 C90 F90B 60.7(3) . . . . ?
C86 C87 C90 F90C 123.0(3) . . . . ?
C88 C87 C90 F90C -56.9(3) . . . . ?
C86 C87 C90 F90E 49.2(9) . . . . ?
C88 C87 C90 F90E -130.7(9) . . . . ?
